data_4517056
loop_
_publ_author_name
'Di Salvo, Florencia'
'Teixidor, Francesc'
'Vi\~nas, Clara'
'Planas, Jos\'e Giner'
'Light, Mark E.'
'Hursthouse, Michael B.'
'Aliaga-Alcalde, N\'uria'

_publ_section_title
;
 Metallosupramolecular Chemistry of Novel Chiral closo-o-Carboranylalcohol
 Pyridine and Quinoline Ligands: Syntheses, Characterization, and
 Properties of Cobalt Complexes
;
_journal_issue 11
_journal_name_full 'Crystal Growth &amp; Design'
_journal_page_first 5720
_journal_paper_doi 10.1021/cg301249a
_journal_volume 12
_journal_year 2012
_chemical_compound_source 'Jose Giner Planas'
_chemical_formula_sum 'C36 H80 B40 Cl2 Co N4 O6'
_chemical_formula_weight 1227.27
_space_group_IT_number 15
_space_group_name_Hall '-C 2yc'
_space_group_name_H-M_alt 'C 1 2/c 1'
_symmetry_cell_setting monoclinic
_symmetry_space_group_name_H-M 'C 1 2/c 1'
_atom_sites_solution_hydrogens geom
_atom_sites_solution_primary direct
_atom_sites_solution_secondary difmap
_audit_creation_method SHELXL-97
_cell_angle_alpha 90.00
_cell_angle_beta 93.772(2)
_cell_angle_gamma 90.00
_cell_formula_units_Z 4
_cell_length_a 31.2140(16)
_cell_length_b 15.6420(7)
_cell_length_c 13.5450(6)
_cell_measurement_reflns_used 75892
_cell_measurement_temperature 120(2)
_cell_measurement_theta_max 26.02
_cell_measurement_theta_min 2.91
_cell_volume 6599.0(5)
_computing_cell_refinement 'DENZO (Otwinowski & Minor, 1997) & COLLECT (Hooft, R.W.W., 1998)'
_computing_data_collection 'COLLECT (Hooft, R.W.W., 1998)'
_computing_data_reduction 'DENZO (Otwinowski & Minor, 1997) & COLLECT (Hooft, R.W.W., 1998)'
_computing_molecular_graphics
;
Images generated using CrystalMaker: a crystal and molecular 
structures program for Mac and Windows. CrystalMaker Software Ltd, 
Oxford, England (www.crystalmaker.com)
;
_computing_publication_material 'WINGX (Farrugia, 1998)'
_computing_structure_refinement 'SHELXL-97 (Sheldrick, 2008)'
_computing_structure_solution 'SHELXS-97 (Sheldrick, 1997)'
_diffrn_ambient_temperature 120(2)
_diffrn_detector_area_resol_mean 9.091
_diffrn_measured_fraction_theta_full 0.998
_diffrn_measured_fraction_theta_max 0.998
_diffrn_measurement_device_type 'Bruker-Nonius CCD camera on \k-goniostat'
_diffrn_measurement_method '\f & \w scans to fill the asymmetric unit'
_diffrn_radiation_monochromator graphite
_diffrn_radiation_source 'Bruker Nonius FR591 Rotating Anode'
_diffrn_radiation_type MoK\a
_diffrn_radiation_wavelength 0.71069
_diffrn_reflns_av_R_equivalents 0.2416
_diffrn_reflns_av_sigmaI/netI 0.1095
_diffrn_reflns_limit_h_max 37
_diffrn_reflns_limit_h_min -37
_diffrn_reflns_limit_k_max 18
_diffrn_reflns_limit_k_min -18
_diffrn_reflns_limit_l_max 16
_diffrn_reflns_limit_l_min -16
_diffrn_reflns_number 52539
_diffrn_reflns_theta_full 25.03
_diffrn_reflns_theta_max 25.03
_diffrn_reflns_theta_min 3.01
_diffrn_standards_number 0
_exptl_absorpt_coefficient_mu 0.386
_exptl_absorpt_correction_T_max 0.9885
_exptl_absorpt_correction_T_min 0.9268
_exptl_absorpt_correction_type multi-scan
_exptl_absorpt_process_details
;
SADABS V2.10 (Sheldrick, G.M., 2003)
;
_exptl_crystal_colour Colourless
_exptl_crystal_density_diffrn 1.235
_exptl_crystal_density_method 'not measured'
_exptl_crystal_description Plate
_exptl_crystal_F_000 2532
_exptl_crystal_size_max 0.2
_exptl_crystal_size_mid 0.2
_exptl_crystal_size_min 0.03
_refine_diff_density_max 1.528
_refine_diff_density_min -0.516
_refine_diff_density_rms 0.127
_refine_ls_extinction_coef 0.0056(8)
_refine_ls_extinction_expression Fc^*^=kFc[1+0.001xFc^2^\l^3^/sin(2\q)]^-1/4^
_refine_ls_extinction_method SHELXL
_refine_ls_goodness_of_fit_ref 1.477
_refine_ls_hydrogen_treatment constr
_refine_ls_matrix_type full
_refine_ls_number_parameters 407
_refine_ls_number_reflns 5830
_refine_ls_number_restraints 120
_refine_ls_restrained_S_all 1.486
_refine_ls_R_factor_all 0.1950
_refine_ls_R_factor_gt 0.1357
_refine_ls_shift/su_max 0.000
_refine_ls_shift/su_mean 0.000
_refine_ls_structure_factor_coef Fsqd
_refine_ls_weighting_details 'calc w=1/[\s^2^(Fo^2^)+(0.1050P)^2^+34.8183P] where P=(Fo^2^+2Fc^2^)/3'
_refine_ls_weighting_scheme calc
_refine_ls_wR_factor_gt 0.3308
_refine_ls_wR_factor_ref 0.3520
_reflns_number_gt 3565
_reflns_number_total 5830
_reflns_threshold_expression >2\s(I)
_cod_data_source_file cg301249a_si_002.cif
_cod_data_source_block 5
_cod_depositor_comments
;
The following automatic conversions were performed:

data item '_symmetry_cell_setting' value 'Monoclinic' was changed to
'monoclinic' in accordance with the
/home/saulius/struct/COD-crude-data/automatic-downloads/DataCite-retrospective/ACS/depositions/lib/dictionaries/cif_core.dic
dictionary named 'cif_core.dic' version 2.4.2 last updated on
2011-04-26.

Automatic conversion script
Id: cif_fix_values 6909 2019-04-08 15:41:33Z antanas 

The following automatic conversions were performed:

data name '_iucr_refine_instruction_details' was replaced with
'_iucr_refine_instructions_details' as specified in the replacement
file 'data/replacement-values/replacement_tags.lst'.

Automatic conversion script
Id: cif_correct_tags 9268 2022-04-12 08:56:07Z antanas 
;
_cod_original_sg_symbol_H-M C2/c
_cod_database_code 4517056

loop_
_symmetry_equiv_pos_as_xyz
'x, y, z'
'-x, y, -z+1/2'
'x+1/2, y+1/2, z'
'-x+1/2, y+1/2, -z+1/2'
'-x, -y, -z'
'x, -y, z-1/2'
'-x+1/2, -y+1/2, -z'
'x+1/2, -y+1/2, z-1/2'

loop_
_atom_site_label
_atom_site_type_symbol
_atom_site_fract_x
_atom_site_fract_y
_atom_site_fract_z
_atom_site_U_iso_or_equiv
_atom_site_adp_type
_atom_site_occupancy
_atom_site_symmetry_multiplicity
_atom_site_calc_flag
_atom_site_refinement_flags
Co1 Co 0.0000 0.19866(11) 0.7500 0.0360(6) Uani 1 2 d S
Cl1 Cl 0.05983(7) 0.19891(15) 0.63740(17) 0.0419(7) Uani 1 1 d .
O1A O 0.0765(2) 0.5156(4) 1.0913(6) 0.0572(19) Uani 1 1 d .
H1A H 0.0935 0.5568 1.1000 0.086 Uiso 1 1 calc R
N1A N 0.0339(2) 0.2943(5) 0.8415(5) 0.0363(17) Uani 1 1 d .
C1A C 0.1053(3) 0.3856(6) 1.1679(7) 0.039(2) Uani 1 1 d .
C2A C 0.1490(4) 0.4109(8) 1.2456(9) 0.070(3) Uani 1 1 d .
H2A H 0.1738 0.4597 1.2292 0.084 Uiso 1 1 calc R
C3A C 0.0994(3) 0.4420(6) 1.0735(7) 0.044(2) Uani 1 1 d .
H3A H 0.1285 0.4590 1.0536 0.052 Uiso 1 1 calc R
C4A C 0.0769(3) 0.3923(5) 0.9886(7) 0.035(2) Uani 1 1 d .
C5A C 0.0330(3) 0.3994(6) 0.9678(7) 0.042(2) Uani 1 1 d .
H5A H 0.0164 0.4373 1.0048 0.050 Uiso 1 1 calc R
C6A C 0.0136(3) 0.3505(6) 0.8923(7) 0.044(2) Uani 1 1 d .
H6A H -0.0162 0.3583 0.8764 0.053 Uiso 1 1 calc R
C7A C 0.0770(3) 0.2876(6) 0.8612(7) 0.037(2) Uani 1 1 d .
H7A H 0.0925 0.2471 0.8253 0.045 Uiso 1 1 calc R
C8A C 0.0987(3) 0.3370(6) 0.9309(6) 0.038(2) Uani 1 1 d .
H8A H 0.1291 0.3332 0.9396 0.046 Uiso 1 1 calc R
B3A B 0.1450(4) 0.3123(7) 1.1816(9) 0.046(3) Uani 1 1 d U
H3A1 H 0.1670 0.2952 1.1225 0.055 Uiso 1 1 calc R
B4A B 0.0906(4) 0.2797(7) 1.1731(9) 0.046(3) Uani 1 1 d U
H4A H 0.0773 0.2405 1.1091 0.056 Uiso 1 1 calc R
B5A B 0.0599(4) 0.3598(8) 1.2266(9) 0.052(3) Uani 1 1 d U
H5A1 H 0.0266 0.3754 1.1966 0.062 Uiso 1 1 calc R
B6A B 0.0971(3) 0.4324(7) 1.2732(8) 0.040(2) Uani 1 1 d U
H6A1 H 0.0870 0.5011 1.2750 0.048 Uiso 1 1 calc R
B7A B 0.1624(4) 0.3171(9) 1.3121(9) 0.057(3) Uani 1 1 d U
H7A1 H 0.1961 0.3028 1.3403 0.068 Uiso 1 1 calc R
B8A B 0.1259(4) 0.2383(9) 1.2673(9) 0.055(3) Uani 1 1 d U
H8A1 H 0.1363 0.1698 1.2657 0.066 Uiso 1 1 calc R
B9A B 0.0729(4) 0.2658(9) 1.2952(10) 0.060(3) Uani 1 1 d U
H9A H 0.0479 0.2177 1.3122 0.072 Uiso 1 1 calc R
B10A B 0.0762(4) 0.3651(9) 1.3557(10) 0.060(3) Uani 1 1 d U
H10A H 0.0532 0.3840 1.4122 0.072 Uiso 1 1 calc R
B11A B 0.1307(4) 0.3964(9) 1.3649(10) 0.063(4) Uani 1 1 d U
H11A H 0.1435 0.4367 1.4285 0.076 Uiso 1 1 calc R
B12A B 0.1174(4) 0.2875(10) 1.3801(11) 0.067(4) Uani 1 1 d U
H12A H 0.1218 0.2534 1.4527 0.081 Uiso 1 1 calc R
O1B O 0.1177(2) -0.0448(5) 1.1199(5) 0.0572(19) Uani 1 1 d .
H1B H 0.0994 -0.0823 1.1311 0.086 Uiso 1 1 calc R
N1B N 0.0308(2) 0.1010(5) 0.8418(6) 0.0382(18) Uani 1 1 d .
C1B C 0.1685(3) 0.0016(6) 1.0088(7) 0.042(2) Uani 1 1 d .
C2B C 0.1956(3) 0.0299(8) 1.1131(8) 0.057(3) Uani 1 1 d .
H2B H 0.1823 0.0187 1.1867 0.068 Uiso 1 1 calc R
C3B C 0.1241(3) -0.0426(6) 1.0170(8) 0.047(2) Uani 1 1 d .
H3B H 0.1258 -0.1026 0.9920 0.056 Uiso 1 1 calc R
C4B C 0.0891(3) 0.0033(5) 0.9575(7) 0.039(2) Uani 1 1 d .
C5B C 0.0816(3) -0.0112(6) 0.8578(7) 0.042(2) Uani 1 1 d .
H5B H 0.0965 -0.0555 0.8265 0.051 Uiso 1 1 calc R
C6B C 0.0528(3) 0.0380(6) 0.8043(7) 0.040(2) Uani 1 1 d .
H6B H 0.0482 0.0265 0.7356 0.048 Uiso 1 1 calc R
C7B C 0.0349(3) 0.1109(6) 0.9423(7) 0.039(2) Uani 1 1 d .
H7B H 0.0173 0.1513 0.9728 0.047 Uiso 1 1 calc R
C8B C 0.0639(3) 0.0640(6) 0.9999(7) 0.039(2) Uani 1 1 d .
H8B H 0.0667 0.0732 1.0693 0.047 Uiso 1 1 calc R
B3B B 0.1729(4) 0.1062(9) 1.0397(11) 0.066(4) Uani 1 1 d U
H3B1 H 0.1445 0.1449 1.0592 0.080 Uiso 1 1 calc R
B4B B 0.1776(5) 0.0749(12) 0.9210(12) 0.086(5) Uani 1 1 d U
H4B H 0.1532 0.0893 0.8589 0.104 Uiso 1 1 calc R
B5B B 0.2020(6) -0.0220(13) 0.9220(14) 0.097(5) Uani 1 1 d U
H5B1 H 0.1951 -0.0712 0.8630 0.116 Uiso 1 1 calc R
B6B B 0.2124(5) -0.0545(11) 1.0465(13) 0.086(5) Uani 1 1 d U
H6B1 H 0.2120 -0.1228 1.0712 0.103 Uiso 1 1 calc R
B7B B 0.2243(4) 0.1190(10) 1.0978(12) 0.067(4) Uani 1 1 d U
H7B1 H 0.2315 0.1686 1.1562 0.081 Uiso 1 1 calc R
B8B B 0.2136(6) 0.1522(13) 0.9813(14) 0.096(5) Uani 1 1 d U
H8B1 H 0.2139 0.2221 0.9632 0.116 Uiso 1 1 calc R
B9B B 0.2301(6) 0.0836(14) 0.9056(16) 0.107(6) Uani 1 1 d U
H9B H 0.2410 0.1113 0.8352 0.128 Uiso 1 1 calc R
B10B B 0.2530(6) -0.0062(15) 0.9704(17) 0.118(7) Uani 1 1 d U
H10B H 0.2793 -0.0430 0.9372 0.141 Uiso 1 1 calc R
B11B B 0.2493(5) 0.0169(10) 1.1062(12) 0.073(4) Uani 1 1 d U
H11B H 0.2719 -0.0047 1.1688 0.087 Uiso 1 1 calc R
B12B B 0.2625(5) 0.0900(13) 1.0179(13) 0.091(5) Uani 1 1 d U
H12B H 0.2966 0.1128 1.0240 0.109 Uiso 1 1 calc R
O101 O 0.1239(2) 0.6456(4) 1.1571(5) 0.0549(18) Uani 1 1 d .
H101 H 0.1186 0.6275 1.2134 0.082 Uiso 1 1 calc R
C101 C 0.1833(4) 0.7317(11) 1.2234(14) 0.116(6) Uani 1 1 d .
H10C H 0.1683 0.7858 1.2093 0.174 Uiso 1 1 calc R
H10D H 0.2141 0.7395 1.2165 0.174 Uiso 1 1 calc R
H10E H 0.1786 0.7136 1.2911 0.174 Uiso 1 1 calc R
C102 C 0.1677(4) 0.6704(8) 1.1579(13) 0.088(5) Uani 1 1 d .
H10F H 0.1853 0.6183 1.1701 0.106 Uiso 1 1 calc R
H10G H 0.1730 0.6906 1.0905 0.106 Uiso 1 1 calc R

loop_
_atom_site_aniso_label
_atom_site_aniso_U_11
_atom_site_aniso_U_22
_atom_site_aniso_U_33
_atom_site_aniso_U_23
_atom_site_aniso_U_13
_atom_site_aniso_U_12
Co1 0.0264(9) 0.0399(10) 0.0412(11) 0.000 -0.0018(7) 0.000
Cl1 0.0315(12) 0.0446(13) 0.0498(14) -0.0053(11) 0.0031(10) -0.0013(10)
O1A 0.056(4) 0.043(4) 0.074(5) -0.011(4) 0.010(4) 0.001(3)
N1A 0.029(4) 0.037(4) 0.043(4) 0.003(3) 0.000(3) 0.001(3)
C1A 0.035(5) 0.044(5) 0.040(5) -0.011(4) 0.009(4) -0.007(4)
C2A 0.048(7) 0.076(8) 0.085(9) -0.016(7) -0.002(6) -0.009(6)
C3A 0.037(5) 0.032(5) 0.063(6) -0.012(5) 0.005(5) 0.003(4)
C4A 0.035(5) 0.025(4) 0.044(5) 0.000(4) 0.002(4) 0.000(4)
C5A 0.031(5) 0.033(5) 0.062(6) -0.004(4) 0.004(4) 0.004(4)
C6A 0.032(5) 0.037(5) 0.061(6) -0.005(5) -0.010(5) 0.003(4)
C7A 0.023(4) 0.046(5) 0.044(5) -0.001(4) 0.004(4) -0.004(4)
C8A 0.028(5) 0.047(5) 0.040(5) -0.006(4) 0.002(4) -0.002(4)
B3A 0.044(5) 0.043(6) 0.050(6) 0.006(5) 0.007(5) 0.004(5)
B4A 0.051(6) 0.039(5) 0.050(6) 0.003(5) 0.006(5) -0.006(5)
B5A 0.041(5) 0.063(6) 0.052(6) -0.005(5) 0.011(5) -0.005(5)
B6A 0.029(5) 0.051(6) 0.039(5) -0.010(5) 0.002(4) 0.005(4)
B7A 0.049(6) 0.067(7) 0.055(6) 0.010(5) 0.006(5) 0.013(5)
B8A 0.059(6) 0.055(6) 0.051(6) 0.002(5) 0.006(5) 0.001(5)
B9A 0.053(6) 0.069(7) 0.060(6) 0.005(6) 0.017(5) -0.011(5)
B10A 0.051(6) 0.074(7) 0.057(6) -0.007(6) 0.013(5) 0.008(6)
B11A 0.053(6) 0.077(7) 0.060(7) -0.006(6) 0.006(5) 0.007(6)
B12A 0.061(7) 0.081(8) 0.061(7) 0.009(6) 0.018(6) 0.005(6)
O1B 0.055(5) 0.055(5) 0.061(5) 0.025(4) -0.003(4) -0.008(3)
N1B 0.021(4) 0.037(4) 0.056(5) -0.003(4) -0.002(3) 0.000(3)
C1B 0.033(5) 0.047(6) 0.045(6) 0.006(4) -0.002(4) 0.008(4)
C2B 0.030(5) 0.096(9) 0.044(6) 0.002(6) -0.005(4) -0.002(5)
C3B 0.044(6) 0.031(5) 0.064(7) 0.002(5) 0.003(5) 0.001(4)
C4B 0.030(5) 0.032(5) 0.054(6) 0.006(4) 0.001(4) -0.006(4)
C5B 0.028(5) 0.038(5) 0.060(7) 0.001(5) 0.004(4) 0.001(4)
C6B 0.033(5) 0.044(5) 0.043(5) 0.002(4) 0.000(4) 0.005(4)
C7B 0.026(5) 0.039(5) 0.053(6) -0.004(4) 0.003(4) 0.002(4)
C8B 0.028(5) 0.046(6) 0.042(5) 0.003(4) 0.004(4) -0.001(4)
B3B 0.052(6) 0.059(7) 0.086(8) 0.004(6) -0.014(6) 0.001(5)
B4B 0.072(8) 0.113(9) 0.076(8) 0.034(7) 0.009(6) -0.026(7)
B5B 0.086(8) 0.120(9) 0.086(8) -0.035(7) 0.008(7) -0.004(7)
B6B 0.078(8) 0.071(8) 0.106(9) 0.001(7) -0.013(7) 0.020(7)
B7B 0.048(6) 0.068(7) 0.084(8) 0.012(6) -0.003(6) -0.008(6)
B8B 0.086(8) 0.098(9) 0.104(9) 0.019(8) -0.002(7) -0.024(7)
B9B 0.091(9) 0.129(10) 0.100(9) 0.027(8) 0.002(7) -0.020(8)
B10B 0.088(9) 0.132(10) 0.136(10) -0.031(8) 0.034(8) 0.017(8)
B11B 0.054(7) 0.085(8) 0.077(7) -0.002(6) -0.011(6) 0.008(6)
B12B 0.068(8) 0.123(9) 0.082(8) 0.000(7) 0.004(7) -0.016(7)
O101 0.060(5) 0.044(4) 0.061(5) -0.007(4) 0.007(4) -0.009(3)
C101 0.052(8) 0.105(12) 0.186(18) -0.023(12) -0.030(10) -0.022(8)
C102 0.058(8) 0.050(7) 0.158(14) -0.005(8) 0.018(9) 0.016(6)

loop_
_atom_type_symbol
_atom_type_description
_atom_type_scat_dispersion_real
_atom_type_scat_dispersion_imag
_atom_type_scat_source
C C 0.0033 0.0016 'International Tables Vol C Tables 4.2.6.8 and 6.1.1.4'
H H 0.0000 0.0000 'International Tables Vol C Tables 4.2.6.8 and 6.1.1.4'
B B 0.0013 0.0007 'International Tables Vol C Tables 4.2.6.8 and 6.1.1.4'
N N 0.0061 0.0033 'International Tables Vol C Tables 4.2.6.8 and 6.1.1.4'
O O 0.0106 0.0060 'International Tables Vol C Tables 4.2.6.8 and 6.1.1.4'
Co Co 0.3494 0.9721 'International Tables Vol C Tables 4.2.6.8 and 6.1.1.4'
Cl Cl 0.1484 0.1585 'International Tables Vol C Tables 4.2.6.8 and 6.1.1.4'

loop_
_geom_angle_atom_site_label_1
_geom_angle_atom_site_label_2
_geom_angle_atom_site_label_3
_geom_angle
_geom_angle_site_symmetry_1
_geom_angle_site_symmetry_3
N1B Co1 N1B 89.7(4) 2_556 .
N1B Co1 N1A 177.3(3) 2_556 .
N1B Co1 N1A 88.7(3) . .
N1B Co1 N1A 88.7(3) 2_556 2_556
N1B Co1 N1A 177.3(3) . 2_556
N1A Co1 N1A 93.0(4) . 2_556
N1B Co1 Cl1 88.4(2) 2_556 .
N1B Co1 Cl1 91.8(2) . .
N1A Co1 Cl1 89.49(19) . .
N1A Co1 Cl1 90.38(19) 2_556 .
N1B Co1 Cl1 91.8(2) 2_556 2_556
N1B Co1 Cl1 88.4(2) . 2_556
N1A Co1 Cl1 90.38(19) . 2_556
N1A Co1 Cl1 89.49(19) 2_556 2_556
Cl1 Co1 Cl1 179.82(14) . 2_556
C6A N1A C7A 117.2(8) . .
C6A N1A Co1 121.9(6) . .
C7A N1A Co1 119.9(6) . .
C3A C1A B6A 116.4(8) . .
C3A C1A B3A 121.4(7) . .
B6A C1A B3A 111.3(8) . .
C3A C1A C2A 114.8(8) . .
B6A C1A C2A 61.6(6) . .
B3A C1A C2A 62.6(7) . .
C3A C1A B5A 117.3(8) . .
B6A C1A B5A 61.4(6) . .
B3A C1A B5A 114.3(8) . .
C2A C1A B5A 114.6(8) . .
C3A C1A B4A 124.3(8) . .
B6A C1A B4A 109.7(8) . .
B3A C1A B4A 62.5(6) . .
C2A C1A B4A 113.6(8) . .
B5A C1A B4A 61.7(6) . .
C1A C2A B6A 57.0(6) . .
C1A C2A B7A 106.0(9) . .
B6A C2A B7A 104.3(9) . .
C1A C2A B11A 104.0(8) . .
B6A C2A B11A 57.3(7) . .
B7A C2A B11A 60.2(7) . .
C1A C2A B3A 58.0(6) . .
B6A C2A B3A 103.9(8) . .
B7A C2A B3A 62.0(7) . .
B11A C2A B3A 108.7(9) . .
O1A C3A C4A 109.7(8) . .
O1A C3A C1A 111.3(8) . .
C4A C3A C1A 110.8(7) . .
C8A C4A C5A 117.1(8) . .
C8A C4A C3A 121.9(8) . .
C5A C4A C3A 121.0(8) . .
C6A C5A C4A 118.9(8) . .
N1A C6A C5A 123.9(8) . .
N1A C7A C8A 122.2(8) . .
C7A C8A C4A 120.4(8) . .
C1A B3A C2A 59.3(6) . .
C1A B3A B4A 59.6(6) . .
C2A B3A B4A 108.6(8) . .
C1A B3A B8A 103.8(8) . .
C2A B3A B8A 105.3(8) . .
B4A B3A B8A 59.4(7) . .
C1A B3A B7A 104.4(8) . .
C2A B3A B7A 58.7(7) . .
B4A B3A B7A 107.4(8) . .
B8A B3A B7A 58.7(7) . .
C1A B4A B8A 103.3(8) . .
C1A B4A B5A 59.1(6) . .
B8A B4A B5A 107.2(9) . .
C1A B4A B3A 57.9(6) . .
B8A B4A B3A 60.4(7) . .
B5A B4A B3A 108.3(8) . .
C1A B4A B9A 104.7(8) . .
B8A B4A B9A 60.1(7) . .
B5A B4A B9A 59.8(7) . .
B3A B4A B9A 109.2(9) . .
B6A B5A C1A 57.0(6) . .
B6A B5A B4A 104.4(8) . .
C1A B5A B4A 59.3(6) . .
B6A B5A B9A 103.4(9) . .
C1A B5A B9A 105.7(8) . .
B4A B5A B9A 60.9(7) . .
B6A B5A B10A 57.9(7) . .
C1A B5A B10A 104.7(8) . .
B4A B5A B10A 107.9(9) . .
B9A B5A B10A 59.1(8) . .
C1A B6A B11A 111.8(8) . .
C1A B6A B10A 112.6(9) . .
B11A B6A B10A 63.3(8) . .
C1A B6A B5A 61.6(6) . .
B11A B6A B5A 115.3(10) . .
B10A B6A B5A 63.3(7) . .
C1A B6A C2A 61.3(6) . .
B11A B6A C2A 62.7(7) . .
B10A B6A C2A 115.5(9) . .
B5A B6A C2A 114.5(8) . .
C2A B7A B8A 106.3(9) . .
C2A B7A B11A 60.1(7) . .
B8A B7A B11A 105.4(9) . .
C2A B7A B12A 108.1(9) . .
B8A B7A B12A 59.0(8) . .
B11A B7A B12A 59.6(8) . .
C2A B7A B3A 59.3(6) . .
B8A B7A B3A 59.3(7) . .
B11A B7A B3A 106.5(9) . .
B12A B7A B3A 107.2(9) . .
B12A B8A B4A 110.4(9) . .
B12A B8A B7A 61.4(7) . .
B4A B8A B7A 110.7(9) . .
B12A B8A B3A 111.3(10) . .
B4A B8A B3A 60.3(7) . .
B7A B8A B3A 61.9(7) . .
B12A B8A B9A 60.6(8) . .
B4A B8A B9A 61.0(7) . .
B7A B8A B9A 110.3(9) . .
B3A B8A B9A 109.9(9) . .
B10A B9A B5A 61.0(8) . .
B10A B9A B8A 106.7(9) . .
B5A B9A B8A 105.9(9) . .
B10A B9A B12A 60.6(8) . .
B5A B9A B12A 108.8(10) . .
B8A B9A B12A 59.0(7) . .
B10A B9A B4A 108.2(9) . .
B5A B9A B4A 59.3(7) . .
B8A B9A B4A 58.9(7) . .
B12A B9A B4A 107.4(9) . .
B6A B10A B9A 104.7(9) . .
B6A B10A B11A 57.6(7) . .
B9A B10A B11A 107.7(9) . .
B6A B10A B12A 103.8(9) . .
B9A B10A B12A 60.2(8) . .
B11A B10A B12A 59.8(8) . .
B6A B10A B5A 58.8(7) . .
B9A B10A B5A 59.9(7) . .
B11A B10A B5A 106.9(9) . .
B12A B10A B5A 107.6(9) . .
B6A B11A C2A 60.0(7) . .
B6A B11A B7A 106.0(9) . .
C2A B11A B7A 59.7(7) . .
B6A B11A B10A 59.1(7) . .
C2A B11A B10A 109.8(10) . .
B7A B11A B10A 109.8(10) . .
B6A B11A B12A 105.7(10) . .
C2A B11A B12A 108.8(10) . .
B7A B11A B12A 60.8(8) . .
B10A B11A B12A 60.5(8) . .
B8A B12A B11A 105.8(10) . .
B8A B12A B9A 60.5(8) . .
B11A B12A B9A 106.8(10) . .
B8A B12A B10A 106.7(10) . .
B11A B12A B10A 59.7(8) . .
B9A B12A B10A 59.1(8) . .
B8A B12A B7A 59.6(7) . .
B11A B12A B7A 59.5(7) . .
B9A B12A B7A 108.8(9) . .
B10A B12A B7A 108.0(10) . .
C6B N1B C7B 116.7(8) . .
C6B N1B Co1 122.0(6) . .
C7B N1B Co1 120.2(6) . .
C3B C1B C2B 117.7(8) . .
C3B C1B B5B 123.6(10) . .
C2B C1B B5B 110.7(9) . .
C3B C1B B6B 117.3(9) . .
C2B C1B B6B 61.3(8) . .
B5B C1B B6B 64.0(10) . .
C3B C1B B4B 122.7(9) . .
C2B C1B B4B 108.6(9) . .
B5B C1B B4B 60.7(10) . .
B6B C1B B4B 113.5(10) . .
C3B C1B B3B 117.9(8) . .
C2B C1B B3B 60.2(7) . .
B5B C1B B3B 110.2(10) . .
B6B C1B B3B 112.4(9) . .
B4B C1B B3B 60.2(9) . .
C1B C2B B7B 111.3(9) . .
C1B C2B B3B 60.9(7) . .
B7B C2B B3B 63.0(8) . .
C1B C2B B11B 111.8(9) . .
B7B C2B B11B 63.6(8) . .
B3B C2B B11B 115.7(10) . .
C1B C2B B6B 59.9(7) . .
B7B C2B B6B 113.2(10) . .
B3B C2B B6B 111.8(10) . .
B11B C2B B6B 62.5(8) . .
O1B C3B C4B 113.3(8) . .
O1B C3B C1B 105.2(8) . .
C4B C3B C1B 111.7(7) . .
C5B C4B C8B 117.3(8) . .
C5B C4B C3B 121.3(8) . .
C8B C4B C3B 121.4(9) . .
C6B C5B C4B 119.6(9) . .
N1B C6B C5B 124.2(9) . .
N1B C7B C8B 121.5(8) . .
C7B C8B C4B 120.3(9) . .
C2B B3B C1B 58.9(7) . .
C2B B3B B4B 107.2(11) . .
C1B B3B B4B 59.8(8) . .
C2B B3B B8B 106.1(10) . .
C1B B3B B8B 110.2(12) . .
B4B B3B B8B 64.4(10) . .
C2B B3B B7B 58.5(7) . .
C1B B3B B7B 106.1(9) . .
B4B B3B B7B 109.0(11) . .
B8B B3B B7B 58.0(9) . .
B9B B4B C1B 110.7(13) . .
B9B B4B B5B 68.3(12) . .
C1B B4B B5B 58.9(9) . .
B9B B4B B3B 103.9(13) . .
C1B B4B B3B 59.9(8) . .
B5B B4B B3B 108.5(12) . .
B9B B4B B8B 54.2(10) . .
C1B B4B B8B 105.3(11) . .
B5B B4B B8B 109.2(13) . .
B3B B4B B8B 57.9(10) . .
C1B B5B B4B 60.4(8) . .
C1B B5B B10B 108.1(13) . .
B4B B5B B10B 106.4(14) . .
C1B B5B B6B 58.4(8) . .
B4B B5B B6B 108.6(12) . .
B10B B5B B6B 64.3(12) . .
C1B B5B B9B 101.9(12) . .
B4B B5B B9B 55.3(10) . .
B10B B5B B9B 59.2(11) . .
B6B B5B B9B 107.8(12) . .
C1B B6B C2B 58.7(7) . .
C1B B6B B11B 107.6(11) . .
C2B B6B B11B 58.6(8) . .
C1B B6B B5B 57.6(8) . .
C2B B6B B5B 103.7(11) . .
B11B B6B B5B 109.2(13) . .
C1B B6B B10B 101.1(12) . .
C2B B6B B10B 103.0(12) . .
B11B B6B B10B 62.9(10) . .
B5B B6B B10B 56.0(10) . .
B8B B7B C2B 107.4(11) . .
B8B B7B B12B 66.0(11) . .
C2B B7B B12B 104.8(11) . .
B8B B7B B3B 59.5(9) . .
C2B B7B B3B 58.6(7) . .
B12B B7B B3B 109.8(12) . .
B8B B7B B11B 113.5(13) . .
C2B B7B B11B 58.8(8) . .
B12B B7B B11B 59.0(9) . .
B3B B7B B11B 108.1(10) . .
B9B B8B B7B 110.1(15) . .
B9B B8B B3B 107.3(14) . .
B7B B8B B3B 62.5(9) . .
B9B B8B B4B 58.5(11) . .
B7B B8B B4B 107.3(12) . .
B3B B8B B4B 57.7(9) . .
B9B B8B B12B 61.5(12) . .
B7B B8B B12B 58.2(9) . .
B3B B8B B12B 106.3(12) . .
B4B B8B B12B 104.3(13) . .
B8B B9B B4B 67.3(12) . .
B8B B9B B12B 66.4(12) . .
B4B B9B B12B 114.0(14) . .
B8B B9B B10B 110.6(15) . .
B4B B9B B10B 103.9(13) . .
B12B B9B B10B 55.5(11) . .
B8B B9B B5B 109.9(14) . .
B4B B9B B5B 56.4(10) . .
B12B B9B B5B 101.0(13) . .
B10B B9B B5B 55.1(11) . .
B12B B10B B5B 114.8(15) . .
B12B B10B B9B 61.9(12) . .
B5B B10B B9B 65.7(12) . .
B12B B10B B6B 105.4(13) . .
B5B B10B B6B 59.7(11) . .
B9B B10B B6B 109.2(13) . .
B12B B10B B11B 57.8(10) . .
B5B B10B B11B 106.7(12) . .
B9B B10B B11B 106.3(13) . .
B6B B10B B11B 56.3(9) . .
C2B B11B B12B 103.9(11) . .
C2B B11B B6B 58.9(8) . .
B12B B11B B6B 106.3(12) . .
C2B B11B B7B 57.7(7) . .
B12B B11B B7B 58.9(9) . .
B6B B11B B7B 105.6(10) . .
C2B B11B B10B 101.6(10) . .
B12B B11B B10B 54.4(10) . .
B6B B11B B10B 60.7(10) . .
B7B B11B B10B 99.5(12) . .
B10B B12B B7B 111.8(13) . .
B10B B12B B11B 67.8(12) . .
B7B B12B B11B 62.1(9) . .
B10B B12B B9B 62.5(12) . .
B7B B12B B9B 100.1(12) . .
B11B B12B B9B 114.2(13) . .
B10B B12B B8B 104.6(13) . .
B7B B12B B8B 55.8(9) . .
B11B B12B B8B 107.8(11) . .
B9B B12B B8B 52.1(10) . .
C101 C102 O101 119.6(12) . .

loop_
_geom_bond_atom_site_label_1
_geom_bond_atom_site_label_2
_geom_bond_distance
_geom_bond_site_symmetry_2
Co1 N1B 2.155(7) 2_556
Co1 N1B 2.155(7) .
Co1 N1A 2.173(7) .
Co1 N1A 2.173(7) 2_556
Co1 Cl1 2.488(2) .
Co1 Cl1 2.488(2) 2_556
O1A C3A 1.385(10) .
N1A C6A 1.307(12) .
N1A C7A 1.357(10) .
C1A C3A 1.554(14) .
C1A B6A 1.638(13) .
C1A B3A 1.689(14) .
C1A C2A 1.713(14) .
C1A B5A 1.717(14) .
C1A B4A 1.721(14) .
C2A B6A 1.718(15) .
C2A B7A 1.757(18) .
C2A B11A 1.764(18) .
C2A B3A 1.769(16) .
C3A C4A 1.522(12) .
C4A C8A 1.377(12) .
C4A C5A 1.386(12) .
C5A C6A 1.383(13) .
C7A C8A 1.366(12) .
B3A B4A 1.769(16) .
B3A B8A 1.770(16) .
B3A B7A 1.816(17) .
B4A B8A 1.753(17) .
B4A B5A 1.762(17) .
B4A B9A 1.791(17) .
B5A B6A 1.714(16) .
B5A B9A 1.772(19) .
B5A B10A 1.791(18) .
B6A B11A 1.669(17) .
B6A B10A 1.698(18) .
B7A B8A 1.759(19) .
B7A B11A 1.767(18) .
B7A B12A 1.790(18) .
B8A B12A 1.747(19) .
B8A B9A 1.774(18) .
B9A B10A 1.76(2) .
B9A B12A 1.78(2) .
B10A B11A 1.768(19) .
B10A B12A 1.783(19) .
B11A B12A 1.77(2) .
O1B C3B 1.422(12) .
N1B C6B 1.322(11) .
N1B C7B 1.367(12) .
C1B C3B 1.562(13) .
C1B C2B 1.657(13) .
C1B B5B 1.664(19) .
C1B B6B 1.677(17) .
C1B B4B 1.689(17) .
C1B B3B 1.691(17) .
C2B B7B 1.677(17) .
C2B B3B 1.679(17) .
C2B B11B 1.696(17) .
C2B B6B 1.70(2) .
C3B C4B 1.498(13) .
C4B C5B 1.375(13) .
C4B C8B 1.380(13) .
C5B C6B 1.356(12) .
C7B C8B 1.369(12) .
B3B B4B 1.70(2) .
B3B B8B 1.70(2) .
B3B B7B 1.752(18) .
B4B B9B 1.67(2) .
B4B B5B 1.70(3) .
B4B B8B 1.81(2) .
B5B B10B 1.70(3) .
B5B B6B 1.77(3) .
B5B B9B 1.89(3) .
B6B B11B 1.76(2) .
B6B B10B 1.85(3) .
B7B B8B 1.67(2) .
B7B B12B 1.72(2) .
B7B B11B 1.78(2) .
B8B B9B 1.59(3) .
B8B B12B 1.85(3) .
B9B B12B 1.77(3) .
B9B B10B 1.78(3) .
B10B B12B 1.66(3) .
B10B B11B 1.89(3) .
B11B B12B 1.72(2) .
O101 C102 1.421(14) .
C101 C102 1.373(19) .

loop_
_geom_hbond_atom_site_label_D
_geom_hbond_atom_site_label_H
_geom_hbond_atom_site_label_A
_geom_hbond_distance_DH
_geom_hbond_distance_HA
_geom_hbond_distance_DA
_geom_hbond_angle_DHA
_geom_hbond_site_symmetry_A
O1A H1A O101 0.84 1.82 2.636(10) 162.0 .
O1B H1B Cl1 0.84 2.21 3.031(7) 166.7 6_556
